data_7035396
loop_
_publ_author_name
'Zangana, Karzan H.'
'Moreno Pineda, Eufemio'
'Winpenny, Richard E. P.'

_publ_section_title
;
 Single molecule magnet behaviour in a {Dy4P2} octahedron.
;
_journal_issue 28
_journal_name_full 'Dalton transactions (Cambridge, England : 2003)'
_journal_page_first 12522
_journal_page_last 12525
_journal_paper_doi 10.1039/c5dt01786f
_journal_volume 44
_journal_year 2015
_chemical_formula_moiety '2(C45 H69 Co3 N3 O13), C28 H58 Gd4 N6 O34 P2, 2(C2 H3 N)'
_chemical_formula_sum 'C122 H202 Co6 Gd4 N14 O60 P2'
_chemical_formula_weight 3869.48
_space_group_crystal_system monoclinic
_space_group_IT_number 14
_space_group_name_Hall '-P 2yn'
_space_group_name_H-M_alt 'P 1 21/n 1'
_symmetry_space_group_name_Hall '-P 2yn'
_symmetry_space_group_name_H-M 'P 1 21/n 1'
_atom_sites_solution_hydrogens mixed
_atom_sites_solution_primary iterative
_audit_creation_date 2015-02-25
_audit_creation_method
;
Olex2 1.2
(compiled 2015.01.26 svn.r3151 for OlexSys, GUI svn.r4998)
;
_audit_update_record
;
2015-03-22 deposited with the CCDC.
2015-06-10 downloaded from the CCDC.
;
_cell_angle_alpha 90
_cell_angle_beta 97.9131(17)
_cell_angle_gamma 90
_cell_formula_units_Z 2
_cell_length_a 11.7554(2)
_cell_length_b 19.4689(4)
_cell_length_c 36.4118(7)
_cell_measurement_reflns_used 18772
_cell_measurement_temperature 128.0(4)
_cell_measurement_theta_max 28.7950
_cell_measurement_theta_min 3.2110
_cell_volume 8254.0(3)
_computing_cell_refinement
;
CrysAlisPro, Agilent Technologies,
Version 1.171.37.35 (release 13-08-2014 CrysAlis171 .NET)
(compiled Aug 13 2014,18:06:01)
;
_computing_data_collection
;
CrysAlisPro, Agilent Technologies,
Version 1.171.37.35 (release 13-08-2014 CrysAlis171 .NET)
(compiled Aug 13 2014,18:06:01)
;
_computing_data_reduction
;
CrysAlisPro, Agilent Technologies,
Version 1.171.37.35 (release 13-08-2014 CrysAlis171 .NET)
(compiled Aug 13 2014,18:06:01)
;
_computing_molecular_graphics 'Olex2 (Dolomanov et al., 2009)'
_computing_publication_material 'Olex2 (Dolomanov et al., 2009)'
_computing_structure_refinement 'ShelXL (Sheldrick, 2008)'
_computing_structure_solution
;
Superflip (Palatinus & Chapuis, 2007;Palatinus & van der Lee, 2008;
Palatinus et al., 2012)
;
_diffrn_ambient_environment N~2~
_diffrn_ambient_temperature 128.0(4)
_diffrn_detector 'CCD plate'
_diffrn_detector_area_resol_mean 8.0714
_diffrn_detector_type Eos
_diffrn_measured_fraction_theta_full 0.998
_diffrn_measured_fraction_theta_max 0.998
_diffrn_measurement_details
;
  1 omega   -3.00   94.00   1.0000   47.0000
omega____ theta____ kappa____ phi______ frames
    -       20.7892   37.0000   90.0000 97

  2 omega   35.00   76.00   1.0000   47.0000
omega____ theta____ kappa____ phi______ frames
    -       20.7892  178.0000  -60.0000 41

  3 omega   65.00   91.00   1.0000   47.0000
omega____ theta____ kappa____ phi______ frames
    -       20.7892  178.0000  -90.0000 26

  4 omega   -3.00   94.00   1.0000   47.0000
omega____ theta____ kappa____ phi______ frames
    -       20.7892   37.0000    0.0000 97

  5 omega   -1.00   77.00   1.0000   47.0000
omega____ theta____ kappa____ phi______ frames
    -       20.7892   57.0000  150.0000 78

  6 omega  -80.00  -41.00   1.0000   47.0000
omega____ theta____ kappa____ phi______ frames
    -      -21.0235  124.0000    4.0000 39

  7 omega  -94.00  -15.00   1.0000   47.0000
omega____ theta____ kappa____ phi______ frames
    -      -21.0235  147.0000  169.0000 79
;
_diffrn_measurement_device 'four-circle diffractometer'
_diffrn_measurement_device_type 'SuperNova, Single source at offset, Eos'
_diffrn_measurement_method '\w scans'
_diffrn_orient_matrix_UB_11 0.0050262000
_diffrn_orient_matrix_UB_12 0.0208792000
_diffrn_orient_matrix_UB_13 0.0160824000
_diffrn_orient_matrix_UB_21 0.0012856000
_diffrn_orient_matrix_UB_22 0.0297437000
_diffrn_orient_matrix_UB_23 -0.0111933000
_diffrn_orient_matrix_UB_31 -0.0607420000
_diffrn_orient_matrix_UB_32 0.0023639000
_diffrn_orient_matrix_UB_33 -0.0016296000
_diffrn_radiation_monochromator mirror
_diffrn_radiation_probe x-ray
_diffrn_radiation_type MoK\a
_diffrn_radiation_wavelength 0.71073
_diffrn_reflns_av_R_equivalents 0.0631
_diffrn_reflns_av_unetI/netI 0.0670
_diffrn_reflns_laue_measured_fraction_full 0.998
_diffrn_reflns_laue_measured_fraction_max 0.998
_diffrn_reflns_limit_h_max 13
_diffrn_reflns_limit_h_min -14
_diffrn_reflns_limit_k_max 21
_diffrn_reflns_limit_k_min -24
_diffrn_reflns_limit_l_max 45
_diffrn_reflns_limit_l_min -45
_diffrn_reflns_number 64303
_diffrn_reflns_point_group_measured_fraction_full 0.998
_diffrn_reflns_point_group_measured_fraction_max 0.998
_diffrn_reflns_theta_full 25.242
_diffrn_reflns_theta_max 26.372
_diffrn_reflns_theta_min 3.080
_diffrn_source 'SuperNova (Mo) X-ray Source'
_exptl_absorpt_coefficient_mu 2.274
_exptl_absorpt_correction_T_max 1.00000
_exptl_absorpt_correction_T_min 0.70264
_exptl_absorpt_correction_type multi-scan
_exptl_absorpt_process_details
;
CrysAlisPro, Agilent Technologies,
Version 1.171.37.35 (release 13-08-2014 CrysAlis171 .NET)
(compiled Aug 13 2014,18:06:01)
Empirical absorption correction using spherical harmonics,
 implemented in SCALE3 ABSPACK scaling algorithm.
;
_exptl_crystal_colour 'clear orange'
_exptl_crystal_colour_lustre clear
_exptl_crystal_colour_primary orange
_exptl_crystal_density_diffrn 1.557
_exptl_crystal_description needle
_exptl_crystal_F_000 3920
_exptl_crystal_size_max 0.15
_exptl_crystal_size_mid 0.1
_exptl_crystal_size_min 0.03
_refine_diff_density_max 1.273
_refine_diff_density_min -0.691
_refine_diff_density_rms 0.123
_refine_ls_extinction_method none
_refine_ls_goodness_of_fit_ref 1.088
_refine_ls_hydrogen_treatment constr
_refine_ls_matrix_type full
_refine_ls_number_parameters 1053
_refine_ls_number_reflns 16879
_refine_ls_number_restraints 114
_refine_ls_restrained_S_all 1.096
_refine_ls_R_factor_all 0.0731
_refine_ls_R_factor_gt 0.0479
_refine_ls_shift/su_max 0.001
_refine_ls_shift/su_mean 0.000
_refine_ls_structure_factor_coef Fsqd
_refine_ls_weighting_details 'w=1/[\s^2^(Fo^2^)+(0.0120P)^2^+15.5354P] where P=(Fo^2^+2Fc^2^)/3'
_refine_ls_weighting_scheme calc
_refine_ls_wR_factor_gt 0.0687
_refine_ls_wR_factor_ref 0.0746
_reflns_Friedel_coverage 0.000
_reflns_number_gt 12988
_reflns_number_total 16879
_reflns_threshold_expression 'I > 2\s(I)'
_cod_data_source_file c5dt01786f2.cif
_cod_data_source_block Gd4P4
_cod_depositor_comments 'Adding full bibliography for 7035395--7035396.cif.'
_cod_database_code 7035396
_shelx_space_group_comment
;
The symmetry employed for this shelxl refinement is uniquely defined
by the following loop, which should always be used as a source of
symmetry information in preference to the above space-group names.
They are only intended as comments.
;
_reflns_odcompleteness_completeness 99.77
_reflns_odcompleteness_iscentric 1
_reflns_odcompleteness_theta 26.32
_olex2_refinement_description
;
1. Fixed Uiso
 At 1.2 times of:
  All C(H) groups
 At 1.5 times of:
  All C(H,H,H) groups, All O(H,H) groups
2. Restrained distances
 C9A-C7 \\sim C7-C10A \\sim C10A-C7 \\sim C7-C8A \\sim C8A-C7 \\sim C7-C9A
 with sigma of 0.02
 C8A-C9A \\sim C9A-C10A \\sim C9A-C10A \\sim C10A-C8A \\sim C10A-C8A \\sim
C8A-C9A
 with sigma of 0.02
3. Uiso/Uaniso restraints and constraints
Uanis(C8A) = Uanis(C8)
4. Rigid body (RIGU) restrains
 C27, C28, C29, C30, C28A, C29A, C30A
 with sigma for 1-2 distances of 0.004 and sigma for 1-3 distances of 0.004
 C22, C23, C24, C25, C23A, C24A, C25A
 with sigma for 1-2 distances of 0.004 and sigma for 1-3 distances of 0.004
 C7, C8, C9, C10, C8A, C9A, C10A
 with sigma for 1-2 distances of 0.004 and sigma for 1-3 distances of 0.004
5. Others
 Sof(C28A)=Sof(H28D)=Sof(H28E)=Sof(H28F)=Sof(C29A)=Sof(H29D)=Sof(H29E)=
 Sof(H29F)=Sof(C30A)=Sof(H30D)=Sof(H30E)=Sof(H30F)=1-FVAR(1)
 Sof(C28)=Sof(H28A)=Sof(H28B)=Sof(H28C)=Sof(C29)=Sof(H29A)=Sof(H29B)=Sof(H29C)=
 Sof(C30)=Sof(H30A)=Sof(H30B)=Sof(H30C)=FVAR(1)
 Sof(C23A)=Sof(H23D)=Sof(H23E)=Sof(H23F)=Sof(C24A)=Sof(H24D)=Sof(H24E)=
 Sof(H24F)=Sof(C25A)=Sof(H25D)=Sof(H25E)=Sof(H25F)=1-FVAR(2)
 Sof(C23)=Sof(H23A)=Sof(H23B)=Sof(H23C)=Sof(C24)=Sof(H24A)=Sof(H24B)=Sof(H24C)=
 Sof(C25)=Sof(H25A)=Sof(H25B)=Sof(H25C)=FVAR(2)
 Sof(C8A)=Sof(H8AA)=Sof(H8AB)=Sof(H8AC)=Sof(C9A)=Sof(H9AA)=Sof(H9AB)=Sof(H9AC)=
 Sof(C10A)=Sof(H10F)=Sof(H10G)=Sof(H10H)=1-FVAR(3)
 Sof(C8)=Sof(H8A)=Sof(H8B)=Sof(H8C)=Sof(C9)=Sof(H9A)=Sof(H9B)=Sof(H9C)=
 Sof(C10)=Sof(H10C)=Sof(H10D)=Sof(H10E)=FVAR(3)
6.a Rotating group:
 O109(H10A,H10B)
6.b Aromatic/amide H refined with riding coordinates:
 C41(H41), C42(H42), C43(H43), C44(H44), C45(H45), C46(H46), C47(H47),
 C48(H48), C49(H49), C50(H50), C51(H51), C52(H52), C53(H53), C54(H54), C55(H55)
6.c Idealised Me refined as rotating group:
 C13(H13A,H13B,H13C), C14(H14A,H14B,H14C), C15(H15A,H15B,H15C), C18(H18A,H18B,
 H18C), C19(H19A,H19B,H19C), C20(H20A,H20B,H20C), C33(H33A,H33B,H33C), C34(H34A,
 H34B,H34C), C35(H35A,H35B,H35C), C38(H38A,H38B,H38C), C39(H39A,H39B,H39C),
 C40(H40A,H40B,H40C), C23(H23A,H23B,H23C), C24(H24A,H24B,H24C), C25(H25A,H25B,
 H25C), C28(H28A,H28B,H28C), C29(H29A,H29B,H29C), C30(H30A,H30B,H30C),
 C23A(H23D,H23E,H23F), C24A(H24D,H24E,H24F), C25A(H25D,H25E,H25F), C28A(H28D,
 H28E,H28F), C29A(H29D,H29E,H29F), C30A(H30D,H30E,H30F), C2P(H2PA,H2PB,H2PC),
 C3(H3A,H3B,H3C), C3P(H3PA,H3PB,H3PC), C4(H4A,H4B,H4C), C4P(H4PA,H4PB,H4PC),
 C5(H5A,H5B,H5C), C8(H8A,H8B,H8C), C9(H9A,H9B,H9C), C10(H10C,H10D,H10E),
 C8A(H8AA,H8AB,H8AC), C9A(H9AA,H9AB,H9AC), C10A(H10F,H10G,H10H), C57(H57A,H57B,
 H57C)
;
_shelx_shelxl_version_number 2014/7
_olex2_date_sample_data_collection 2013-07-05
_olex2_submission_special_instructions 'No special instructions were received'

loop_
_space_group_symop_operation_xyz
'x, y, z'
'-x+1/2, y+1/2, -z+1/2'
'-x, -y, -z'
'x-1/2, -y-1/2, z-1/2'

loop_
_atom_site_label
_atom_site_type_symbol
_atom_site_fract_x
_atom_site_fract_y
_atom_site_fract_z
_atom_site_U_iso_or_equiv
_atom_site_adp_type
_atom_site_occupancy
_atom_site_site_symmetry_order
_atom_site_calc_flag
_atom_site_refinement_flags_posn
_atom_site_refinement_flags_adp
_atom_site_refinement_flags_occupancy
_atom_site_disorder_assembly
_atom_site_disorder_group
Co1 Co 0.00535(5) 0.52999(3) 0.65712(2) 0.01524(14) Uani 1 1 d . . . . .
Co2 Co 0.01920(5) 0.37705(3) 0.62560(2) 0.01601(14) Uani 1 1 d . . . . .
Co10 Co 0.09757(5) 0.40756(3) 0.71171(2) 0.01428(13) Uani 1 1 d . . . . .
O5 O 0.2206(2) 0.47070(17) 0.71798(8) 0.0199(7) Uani 1 1 d . . . . .
O6 O 0.1305(2) 0.56406(16) 0.69091(8) 0.0196(7) Uani 1 1 d . . . . .
O7 O 0.0089(2) 0.46642(16) 0.73791(8) 0.0169(7) Uani 1 1 d . . . . .
O8 O -0.0942(2) 0.53032(17) 0.69367(8) 0.0207(7) Uani 1 1 d . . . . .
O9 O 0.1039(2) 0.53919(17) 0.62046(8) 0.0211(7) Uani 1 1 d . . . . .
O10 O 0.0611(3) 0.44019(17) 0.59005(8) 0.0216(7) Uani 1 1 d . . . . .
O11 O -0.1278(2) 0.51333(16) 0.62218(8) 0.0190(7) Uani 1 1 d . . . . .
O12 O -0.1390(2) 0.39825(17) 0.61526(8) 0.0220(7) Uani 1 1 d . . . . .
O13 O 0.1747(2) 0.34880(16) 0.63230(8) 0.0196(7) Uani 1 1 d . . . . .
O14 O 0.2007(2) 0.34325(16) 0.69462(8) 0.0180(7) Uani 1 1 d . . . . .
O15 O -0.0255(2) 0.30139(16) 0.65340(8) 0.0191(7) Uani 1 1 d . . . . .
O16 O -0.0226(2) 0.34338(16) 0.71102(8) 0.0180(7) Uani 1 1 d . . . . .
O17 O 0.0454(2) 0.43894(15) 0.66469(7) 0.0171(7) Uani 1 1 d . . . . .
N4 N 0.1556(3) 0.36825(19) 0.76151(10) 0.0175(9) Uani 1 1 d . . . . .
N5 N -0.0381(3) 0.6294(2) 0.64752(10) 0.0193(9) Uani 1 1 d . . . . .
N6 N -0.0057(3) 0.3125(2) 0.58260(10) 0.0197(9) Uani 1 1 d . . . . .
C11 C -0.0697(4) 0.5074(2) 0.72643(13) 0.0172(10) Uani 1 1 d . . . . .
C12 C -0.1396(4) 0.5371(3) 0.75510(13) 0.0290(12) Uani 1 1 d . . . . .
C13 C -0.2641(4) 0.5466(3) 0.73873(15) 0.0449(16) Uani 1 1 d . . . . .
H13A H -0.2688 0.5780 0.7182 0.067 Uiso 1 1 calc GR . . . .
H13B H -0.3063 0.5647 0.7573 0.067 Uiso 1 1 calc GR . . . .
H13C H -0.2960 0.5031 0.7302 0.067 Uiso 1 1 calc GR . . . .
C14 C -0.0871(5) 0.6087(3) 0.76520(18) 0.0573(19) Uani 1 1 d . . . . .
H14A H -0.0061 0.6041 0.7732 0.086 Uiso 1 1 calc GR . . . .
H14B H -0.1231 0.6283 0.7849 0.086 Uiso 1 1 calc GR . . . .
H14C H -0.0994 0.6381 0.7439 0.086 Uiso 1 1 calc GR . . . .
C15 C -0.1276(5) 0.4948(4) 0.78986(15) 0.0545(19) Uani 1 1 d . . . . .
H15A H -0.1611 0.4503 0.7844 0.082 Uiso 1 1 calc GR . . . .
H15B H -0.1665 0.5173 0.8080 0.082 Uiso 1 1 calc GR . . . .
H15C H -0.0478 0.4897 0.7993 0.082 Uiso 1 1 calc GR . . . .
C16 C 0.2139(4) 0.5335(2) 0.70969(12) 0.0178(10) Uani 1 1 d . . . . .
C17 C 0.3176(4) 0.5788(3) 0.72393(13) 0.0241(11) Uani 1 1 d . . . . .
C18 C 0.2744(5) 0.6414(3) 0.74268(16) 0.0431(16) Uani 1 1 d . . . . .
H18A H 0.2177 0.6647 0.7256 0.065 Uiso 1 1 calc GR . . . .
H18B H 0.3374 0.6719 0.7503 0.065 Uiso 1 1 calc GR . . . .
H18C H 0.2406 0.6272 0.7640 0.065 Uiso 1 1 calc GR . . . .
C19 C 0.3731(5) 0.6007(4) 0.69028(16) 0.0530(18) Uani 1 1 d . . . . .
H19A H 0.3999 0.5609 0.6786 0.080 Uiso 1 1 calc GR . . . .
H19B H 0.4366 0.6307 0.6981 0.080 Uiso 1 1 calc GR . . . .
H19C H 0.3175 0.6244 0.6730 0.080 Uiso 1 1 calc GR . . . .
C20 C 0.4038(4) 0.5393(3) 0.75098(16) 0.0478(17) Uani 1 1 d . . . . .
H20A H 0.3672 0.5235 0.7714 0.072 Uiso 1 1 calc GR . . . .
H20B H 0.4669 0.5689 0.7600 0.072 Uiso 1 1 calc GR . . . .
H20C H 0.4319 0.5006 0.7386 0.072 Uiso 1 1 calc GR . . . .
C21 C -0.1801(4) 0.4577(3) 0.61309(12) 0.0192(10) Uani 1 1 d . . . . .
C22 C -0.3078(4) 0.4648(3) 0.59723(14) 0.0296(12) Uani 1 1 d . U . . .
C26 C 0.1115(4) 0.4970(3) 0.59472(12) 0.0196(11) Uani 1 1 d . . . . .
C27 C 0.1888(5) 0.5171(3) 0.56585(14) 0.0331(13) Uani 1 1 d . U . . .
C31 C 0.2329(4) 0.3351(2) 0.66338(13) 0.0177(10) Uani 1 1 d . . . . .
C32 C 0.3538(4) 0.3075(3) 0.66348(13) 0.0259(12) Uani 1 1 d . . . . .
C33 C 0.3736(4) 0.2838(3) 0.62508(14) 0.0394(15) Uani 1 1 d . . . . .
H33A H 0.3214 0.2472 0.6170 0.059 Uiso 1 1 calc GR . . . .
H33B H 0.4512 0.2678 0.6259 0.059 Uiso 1 1 calc GR . . . .
H33C H 0.3608 0.3216 0.6080 0.059 Uiso 1 1 calc GR . . . .
C34 C 0.3762(5) 0.2483(3) 0.69103(15) 0.0441(16) Uani 1 1 d . . . . .
H34A H 0.3664 0.2640 0.7154 0.066 Uiso 1 1 calc GR . . . .
H34B H 0.4533 0.2319 0.6912 0.066 Uiso 1 1 calc GR . . . .
H34C H 0.3231 0.2117 0.6838 0.066 Uiso 1 1 calc GR . . . .
C35 C 0.4353(4) 0.3675(3) 0.67613(16) 0.0437(16) Uani 1 1 d . . . . .
H35A H 0.4202 0.4051 0.6591 0.065 Uiso 1 1 calc GR . . . .
H35B H 0.5135 0.3528 0.6767 0.065 Uiso 1 1 calc GR . . . .
H35C H 0.4231 0.3821 0.7005 0.065 Uiso 1 1 calc GR . . . .
C36 C -0.0552(4) 0.3015(2) 0.68561(12) 0.0180(10) Uani 1 1 d . . . . .
C37 C -0.1374(4) 0.2446(3) 0.69388(13) 0.0256(12) Uani 1 1 d . . . . .
C38 C -0.0992(5) 0.1770(3) 0.67876(15) 0.0411(15) Uani 1 1 d . . . . .
H38A H -0.0993 0.1809 0.6525 0.062 Uiso 1 1 calc GR . . . .
H38B H -0.1510 0.1412 0.6838 0.062 Uiso 1 1 calc GR . . . .
H38C H -0.0231 0.1662 0.6905 0.062 Uiso 1 1 calc GR . . . .
C39 C -0.1414(5) 0.2391(3) 0.73550(14) 0.0474(17) Uani 1 1 d . . . . .
H39A H -0.0657 0.2301 0.7481 0.071 Uiso 1 1 calc GR . . . .
H39B H -0.1918 0.2023 0.7402 0.071 Uiso 1 1 calc GR . . . .
H39C H -0.1693 0.2814 0.7444 0.071 Uiso 1 1 calc GR . . . .
C40 C -0.2548(4) 0.2653(3) 0.67320(17) 0.0480(17) Uani 1 1 d . . . . .
H40A H -0.2781 0.3082 0.6827 0.072 Uiso 1 1 calc GR . . . .
H40B H -0.3104 0.2305 0.6767 0.072 Uiso 1 1 calc GR . . . .
H40C H -0.2496 0.2700 0.6472 0.072 Uiso 1 1 calc GR . . . .
C41 C 0.0819(4) 0.3489(2) 0.78475(12) 0.0209(11) Uani 1 1 d . . . . .
H41 H 0.0048 0.3605 0.7790 0.025 Uiso 1 1 calc R . . . .
C42 C 0.1165(4) 0.3126(3) 0.81658(12) 0.0222(11) Uani 1 1 d . . . . .
H42 H 0.0633 0.2999 0.8320 0.027 Uiso 1 1 calc R . . . .
C43 C 0.2301(4) 0.2951(3) 0.82549(13) 0.0249(12) Uani 1 1 d . . . . .
H43 H 0.2544 0.2695 0.8467 0.030 Uiso 1 1 calc R . . . .
C44 C 0.3073(4) 0.3162(3) 0.80266(12) 0.0237(11) Uani 1 1 d . . . . .
H44 H 0.3849 0.3057 0.8083 0.028 Uiso 1 1 calc R . . . .
C45 C 0.2673(4) 0.3530(2) 0.77120(12) 0.0217(11) Uani 1 1 d . . . . .
H45 H 0.3198 0.3679 0.7560 0.026 Uiso 1 1 calc R . . . .
C46 C 0.0304(4) 0.6740(3) 0.63317(13) 0.0236(11) Uani 1 1 d . . . . .
H46 H 0.1043 0.6599 0.6303 0.028 Uiso 1 1 calc R . . . .
C47 C -0.0029(4) 0.7395(3) 0.62242(13) 0.0252(12) Uani 1 1 d . . . . .
H47 H 0.0470 0.7685 0.6121 0.030 Uiso 1 1 calc R . . . .
C48 C -0.1108(4) 0.7614(3) 0.62713(14) 0.0302(13) Uani 1 1 d . . . . .
H48 H -0.1356 0.8054 0.6200 0.036 Uiso 1 1 calc R . . . .
C49 C -0.1815(4) 0.7168(3) 0.64262(14) 0.0319(13) Uani 1 1 d . . . . .
H49 H -0.2545 0.7306 0.6466 0.038 Uiso 1 1 calc R . . . .
C50 C -0.1434(4) 0.6516(3) 0.65219(13) 0.0265(12) Uani 1 1 d . . . . .
H50 H -0.1924 0.6217 0.6623 0.032 Uiso 1 1 calc R . . . .
C51 C -0.0660(4) 0.3325(3) 0.55032(13) 0.0284(12) Uani 1 1 d . . . . .
H51 H -0.0977 0.3764 0.5487 0.034 Uiso 1 1 calc R . . . .
C52 C -0.0825(4) 0.2909(3) 0.51959(14) 0.0319(13) Uani 1 1 d . . . . .
H52 H -0.1269 0.3060 0.4980 0.038 Uiso 1 1 calc R . . . .
C53 C -0.0336(4) 0.2277(3) 0.52095(13) 0.0284(12) Uani 1 1 d . . . . .
H53 H -0.0418 0.1994 0.5002 0.034 Uiso 1 1 calc R . . . .
C54 C 0.0293(4) 0.2060(3) 0.55411(13) 0.0304(13) Uani 1 1 d . . . . .
H54 H 0.0636 0.1628 0.5559 0.036 Uiso 1 1 calc R . . . .
C55 C 0.0395(4) 0.2493(3) 0.58399(13) 0.0237(11) Uani 1 1 d . . . . .
H55 H 0.0799 0.2342 0.6063 0.028 Uiso 1 1 calc R . . . .
C23 C -0.358(3) 0.3980(11) 0.5814(7) 0.049(5) Uani 0.49(2) 1 d . U P A 1
H23A H -0.3208 0.3846 0.5608 0.073 Uiso 0.49(2) 1 calc GR . P A 1
H23B H -0.4390 0.4040 0.5734 0.073 Uiso 0.49(2) 1 calc GR . P A 1
H23C H -0.3474 0.3630 0.6002 0.073 Uiso 0.49(2) 1 calc GR . P A 1
C24 C -0.3648(14) 0.4846(10) 0.6334(5) 0.048(4) Uani 0.49(2) 1 d . U P A 1
H24A H -0.3446 0.4507 0.6524 0.072 Uiso 0.49(2) 1 calc GR . P A 1
H24B H -0.4469 0.4862 0.6272 0.072 Uiso 0.49(2) 1 calc GR . P A 1
H24C H -0.3372 0.5287 0.6424 0.072 Uiso 0.49(2) 1 calc GR . P A 1
C25 C -0.3259(12) 0.5237(10) 0.5704(5) 0.046(4) Uani 0.49(2) 1 d . U P A 1
H25A H -0.3065 0.5660 0.5833 0.068 Uiso 0.49(2) 1 calc GR . P A 1
H25B H -0.4050 0.5250 0.5594 0.068 Uiso 0.49(2) 1 calc GR . P A 1
H25C H -0.2779 0.5178 0.5514 0.068 Uiso 0.49(2) 1 calc GR . P A 1
C28 C 0.1336(12) 0.5027(9) 0.5279(3) 0.082(5) Uani 0.585(9) 1 d . U P B 1
H28A H 0.1219 0.4541 0.5249 0.123 Uiso 0.585(9) 1 calc GR . P B 1
H28B H 0.1819 0.5188 0.5105 0.123 Uiso 0.585(9) 1 calc GR . P B 1
H28C H 0.0608 0.5258 0.5236 0.123 Uiso 0.585(9) 1 calc GR . P B 1
C29 C 0.2993(9) 0.4749(7) 0.5755(4) 0.067(4) Uani 0.585(9) 1 d . U P B 1
H29A H 0.3313 0.4835 0.6008 0.100 Uiso 0.585(9) 1 calc GR . P B 1
H29B H 0.3538 0.4880 0.5594 0.100 Uiso 0.585(9) 1 calc GR . P B 1
H29C H 0.2820 0.4269 0.5723 0.100 Uiso 0.585(9) 1 calc GR . P B 1
C30 C 0.2270(12) 0.5922(6) 0.5693(4) 0.063(4) Uani 0.585(9) 1 d . U P B 1
H30A H 0.1610 0.6216 0.5647 0.095 Uiso 0.585(9) 1 calc GR . P B 1
H30B H 0.2782 0.6017 0.5515 0.095 Uiso 0.585(9) 1 calc GR . P B 1
H30C H 0.2659 0.6005 0.5938 0.095 Uiso 0.585(9) 1 calc GR . P B 1
C23A C -0.368(2) 0.3948(10) 0.5948(6) 0.034(4) Uani 0.51(2) 1 d . U P A 2
H23D H -0.3262 0.3634 0.5813 0.052 Uiso 0.51(2) 1 calc GR . P A 2
H23E H -0.4447 0.3999 0.5821 0.052 Uiso 0.51(2) 1 calc GR . P A 2
H23F H -0.3706 0.3774 0.6193 0.052 Uiso 0.51(2) 1 calc GR . P A 2
C24A C -0.3696(12) 0.5150(11) 0.6176(5) 0.052(5) Uani 0.51(2) 1 d . U P A 2
H24D H -0.3718 0.4989 0.6424 0.078 Uiso 0.51(2) 1 calc GR . P A 2
H24E H -0.4465 0.5205 0.6052 0.078 Uiso 0.51(2) 1 calc GR . P A 2
H24F H -0.3305 0.5584 0.6184 0.078 Uiso 0.51(2) 1 calc GR . P A 2
C25A C -0.3055(12) 0.4908(10) 0.5561(4) 0.043(4) Uani 0.51(2) 1 d . U P A 2
H25D H -0.2600 0.5318 0.5565 0.065 Uiso 0.51(2) 1 calc GR . P A 2
H25E H -0.3824 0.5005 0.5447 0.065 Uiso 0.51(2) 1 calc GR . P A 2
H25F H -0.2728 0.4559 0.5422 0.065 Uiso 0.51(2) 1 calc GR . P A 2
C28A C 0.1220(16) 0.5719(9) 0.5419(4) 0.062(5) Uani 0.415(9) 1 d . U P B 2
H28D H 0.0498 0.5534 0.5308 0.094 Uiso 0.415(9) 1 calc GR . P B 2
H28E H 0.1656 0.5864 0.5229 0.094 Uiso 0.415(9) 1 calc GR . P B 2
H28F H 0.1085 0.6106 0.5571 0.094 Uiso 0.415(9) 1 calc GR . P B 2
C29A C 0.2037(18) 0.4555(9) 0.5411(5) 0.070(5) Uani 0.415(9) 1 d . U P B 2
H29D H 0.2448 0.4199 0.5556 0.105 Uiso 0.415(9) 1 calc GR . P B 2
H29E H 0.2460 0.4692 0.5216 0.105 Uiso 0.415(9) 1 calc GR . P B 2
H29F H 0.1296 0.4386 0.5306 0.105 Uiso 0.415(9) 1 calc GR . P B 2
C30A C 0.2949(15) 0.5517(14) 0.5857(5) 0.085(6) Uani 0.415(9) 1 d . U P B 2
H30D H 0.2734 0.5935 0.5970 0.128 Uiso 0.415(9) 1 calc GR . P B 2
H30E H 0.3467 0.5621 0.5683 0.128 Uiso 0.415(9) 1 calc GR . P B 2
H30F H 0.3321 0.5216 0.6046 0.128 Uiso 0.415(9) 1 calc GR . P B 2
Gd1 Gd 0.45599(2) 0.89705(2) 0.55768(2) 0.01509(6) Uani 1 1 d . . . . .
Gd2 Gd 0.27522(2) 1.04474(2) 0.50100(2) 0.01534(6) Uani 1 1 d . . . . .
P1 P 0.42740(9) 0.94531(6) 0.46136(3) 0.0154(3) Uani 1 1 d . . . . .
O1 O 0.3135(3) 0.97328(16) 0.56989(8) 0.0221(8) Uani 1 1 d . . . . .
O1N O 0.6143(3) 0.84260(18) 0.59920(9) 0.0282(8) Uani 1 1 d . . . . .
O2 O 0.2093(3) 1.06663(17) 0.55831(8) 0.0229(8) Uani 1 1 d . . . . .
O2N O 0.6497(3) 0.8608(2) 0.65867(9) 0.0454(11) Uani 1 1 d . . . . .
O3 O 0.2907(3) 1.1606(2) 0.48780(10) 0.0418(10) Uani 1 1 d . . . . .
O3N O 0.5202(3) 0.92160(17) 0.62399(8) 0.0245(8) Uani 1 1 d . . . . .
O4 O 0.4648(3) 1.18477(19) 0.47505(9) 0.0328(9) Uani 1 1 d . . . . .
O4N O 0.2787(3) 0.82960(17) 0.53688(9) 0.0238(8) Uani 1 1 d . . . . .
O5N O 0.2054(3) 0.7543(2) 0.57105(10) 0.0408(10) Uani 1 1 d . . . . .
O6N O 0.3628(3) 0.80838(18) 0.59219(9) 0.0284(8) Uani 1 1 d . . . . .
O7N O 0.1575(3) 1.06766(19) 0.43841(9) 0.0313(9) Uani 1 1 d . . . . .
O8N O 0.0730(2) 1.08533(18) 0.48657(9) 0.0243(8) Uani 1 1 d . . . . .
O9N O -0.0090(3) 1.1179(2) 0.43227(10) 0.0442(11) Uani 1 1 d . . . . .
O100 O 0.3752(2) 0.93585(16) 0.49783(7) 0.0152(7) Uani 1 1 d . . . . .
O109 O 0.1456(2) 0.94610(17) 0.50055(9) 0.0252(8) Uani 1 1 d . . . . .
H10A H 0.0815 0.9584 0.5077 0.038 Uiso 1 1 d GR . . . .
H10B H 0.1769 0.9147 0.5154 0.038 Uiso 1 1 d GR . . . .
O115 O 0.4032(2) 1.02143(16) 0.45126(8) 0.0174(7) Uani 1 1 d . . . . .
O129 O 0.5530(2) 0.92839(16) 0.46549(8) 0.0189(7) Uani 1 1 d . . . . .
N1 N 0.5971(3) 0.8746(2) 0.62817(11) 0.0258(10) Uani 1 1 d . . . . .
N2 N 0.2789(3) 0.7964(2) 0.56663(11) 0.0247(10) Uani 1 1 d . . . . .
N3 N 0.0722(3) 1.0909(2) 0.45140(12) 0.0270(10) Uani 1 1 d . . . . .
C1 C 0.2488(4) 1.0201(2) 0.58023(13) 0.0200(11) Uani 1 1 d . . . . .
C1P C 0.3518(4) 0.8906(3) 0.42553(12) 0.0205(11) Uani 1 1 d . . . . .
C2 C 0.2233(4) 1.0210(3) 0.62025(13) 0.0232(11) Uani 1 1 d . . . . .
C2P C 0.4142(4) 0.8947(3) 0.39149(13) 0.0357(14) Uani 1 1 d . . . . .
H2PA H 0.4166 0.9417 0.3835 0.054 Uiso 1 1 calc GR . . . .
H2PB H 0.3741 0.8675 0.3719 0.054 Uiso 1 1 calc GR . . . .
H2PC H 0.4911 0.8777 0.3977 0.054 Uiso 1 1 calc GR . . . .
C3 C 0.2202(5) 0.9486(3) 0.63528(14) 0.0466(16) Uani 1 1 d . . . . .
H3A H 0.1574 0.9240 0.6216 0.070 Uiso 1 1 calc GR . . . .
H3B H 0.2103 0.9503 0.6610 0.070 Uiso 1 1 calc GR . . . .
H3C H 0.2910 0.9257 0.6327 0.070 Uiso 1 1 calc GR . . . .
C3P C 0.2280(4) 0.9147(3) 0.41563(14) 0.0399(16) Uani 1 1 d . . . . .
H3PA H 0.1888 0.9109 0.4370 0.060 Uiso 1 1 calc GR . . . .
H3PB H 0.1899 0.8866 0.3960 0.060 Uiso 1 1 calc GR . . . .
H3PC H 0.2272 0.9617 0.4077 0.060 Uiso 1 1 calc GR . . . .
C4 C 0.3195(6) 1.0599(4) 0.64298(16) 0.079(3) Uani 1 1 d . . . . .
H4A H 0.3908 1.0364 0.6420 0.119 Uiso 1 1 calc GR . . . .
H4B H 0.3049 1.0626 0.6682 0.119 Uiso 1 1 calc GR . . . .
H4C H 0.3239 1.1054 0.6332 0.119 Uiso 1 1 calc GR . . . .
C4P C 0.3555(5) 0.8169(3) 0.43979(14) 0.0394(15) Uani 1 1 d . . . . .
H4PA H 0.4339 0.8024 0.4455 0.059 Uiso 1 1 calc GR . . . .
H4PB H 0.3161 0.7874 0.4211 0.059 Uiso 1 1 calc GR . . . .
H4PC H 0.3187 0.8146 0.4617 0.059 Uiso 1 1 calc GR . . . .
C5 C 0.1099(6) 1.0565(4) 0.62232(16) 0.072(3) Uani 1 1 d . . . . .
H5A H 0.1146 1.1034 0.6146 0.109 Uiso 1 1 calc GR . . . .
H5B H 0.0930 1.0551 0.6474 0.109 Uiso 1 1 calc GR . . . .
H5C H 0.0501 1.0334 0.6063 0.109 Uiso 1 1 calc GR . . . .
C6 C 0.3699(4) 1.2020(3) 0.48304(12) 0.0198(11) Uani 1 1 d . . . . .
C7 C 0.3450(5) 1.2770(3) 0.48839(16) 0.0388(14) Uani 1 1 d D U . . .
C8 C 0.2338(7) 1.2967(5) 0.4660(3) 0.044(2) Uani 0.768(10) 1 d . U P C 1
H8A H 0.2396 1.2912 0.4401 0.065 Uiso 0.768(10) 1 calc GR . P C 1
H8B H 0.2168 1.3437 0.4709 0.065 Uiso 0.768(10) 1 calc GR . P C 1
H8C H 0.1736 1.2678 0.4726 0.065 Uiso 0.768(10) 1 calc GR . P C 1
C9 C 0.3290(10) 1.2819(6) 0.5305(2) 0.089(4) Uani 0.768(10) 1 d . U P C 1
H9A H 0.2694 1.2509 0.5355 0.133 Uiso 0.768(10) 1 calc GR . P C 1
H9B H 0.3082 1.3280 0.5361 0.133 Uiso 0.768(10) 1 calc GR . P C 1
H9C H 0.3996 1.2697 0.5456 0.133 Uiso 0.768(10) 1 calc GR . P C 1
C10 C 0.4427(8) 1.3218(5) 0.4838(4) 0.084(4) Uani 0.768(10) 1 d . U P C 1
H10C H 0.5108 1.3046 0.4986 0.126 Uiso 0.768(10) 1 calc GR . P C 1
H10D H 0.4273 1.3675 0.4916 0.126 Uiso 0.768(10) 1 calc GR . P C 1
H10E H 0.4540 1.3225 0.4582 0.126 Uiso 0.768(10) 1 calc GR . P C 1
C8A C 0.2207(19) 1.3017(19) 0.4826(7) 0.044(2) Uani 0.232(10) 1 d D U P C 2
H8AA H 0.1786 1.2775 0.4621 0.065 Uiso 0.232(10) 1 calc GR . P C 2
H8AB H 0.2188 1.3501 0.4773 0.065 Uiso 0.232(10) 1 calc GR . P C 2
H8AC H 0.1864 1.2933 0.5046 0.065 Uiso 0.232(10) 1 calc GR . P C 2
C9A C 0.414(2) 1.3155(14) 0.5190(6) 0.045(6) Uani 0.232(10) 1 d D U P C 2
H9AA H 0.3874 1.3043 0.5421 0.067 Uiso 0.232(10) 1 calc GR . P C 2
H9AB H 0.4053 1.3639 0.5145 0.067 Uiso 0.232(10) 1 calc GR . P C 2
H9AC H 0.4934 1.3031 0.5203 0.067 Uiso 0.232(10) 1 calc GR . P C 2
C10A C 0.393(2) 1.3048(14) 0.4513(6) 0.056(7) Uani 0.232(10) 1 d D U P C 2
H10F H 0.4646 1.2823 0.4489 0.084 Uiso 0.232(10) 1 calc GR . P C 2
H10G H 0.4055 1.3535 0.4533 0.084 Uiso 0.232(10) 1 calc GR . P C 2
H10H H 0.3383 1.2950 0.4300 0.084 Uiso 0.232(10) 1 calc GR . P C 2
N7 N 0.9256(8) 0.8694(7) 0.7251(3) 0.146(5) Uani 1 1 d . . . . .
C56 C 0.9122(7) 0.9016(6) 0.6989(4) 0.093(4) Uani 1 1 d . . . . .
C57 C 0.8961(7) 0.9424(5) 0.6655(3) 0.109(4) Uani 1 1 d . . . . .
H57A H 0.9446 0.9252 0.6484 0.164 Uiso 1 1 calc GR . . . .
H57B H 0.9155 0.9893 0.6715 0.164 Uiso 1 1 calc GR . . . .
H57C H 0.8173 0.9397 0.6544 0.164 Uiso 1 1 calc GR . . . .

loop_
_atom_site_aniso_label
_atom_site_aniso_U_11
_atom_site_aniso_U_22
_atom_site_aniso_U_33
_atom_site_aniso_U_23
_atom_site_aniso_U_13
_atom_site_aniso_U_12
Co1 0.0157(3) 0.0122(4) 0.0181(3) 0.0006(3) 0.0033(2) 0.0013(3)
Co2 0.0199(3) 0.0131(4) 0.0149(3) -0.0001(3) 0.0017(2) 0.0024(3)
Co10 0.0149(3) 0.0129(4) 0.0152(3) -0.0003(3) 0.0024(2) 0.0003(3)
O5 0.0150(16) 0.020(2) 0.0238(18) 0.0004(14) 0.0003(13) -0.0006(14)
O6 0.0194(17) 0.0165(19) 0.0220(18) -0.0005(14) -0.0005(13) -0.0011(14)
O7 0.0185(16) 0.0150(19) 0.0171(16) 0.0001(13) 0.0026(13) 0.0039(14)
O8 0.0212(17) 0.022(2) 0.0195(18) 0.0022(14) 0.0057(13) 0.0054(14)
O9 0.0229(17) 0.0166(19) 0.0251(18) 0.0031(15) 0.0078(14) -0.0008(14)
O10 0.0321(19) 0.018(2) 0.0159(17) 0.0020(14) 0.0053(14) 0.0039(15)
O11 0.0185(17) 0.0146(19) 0.0235(18) 0.0013(14) 0.0011(13) 0.0013(14)
O12 0.0213(17) 0.0164(19) 0.0268(18) -0.0007(15) -0.0019(14) 0.0023(15)
O13 0.0213(17) 0.022(2) 0.0156(17) 0.0003(14) 0.0040(13) 0.0038(14)
O14 0.0168(16) 0.0188(19) 0.0185(17) 0.0023(14) 0.0028(13) 0.0062(14)
O15 0.0267(18) 0.0145(19) 0.0161(17) 0.0004(13) 0.0034(14) 0.0012(14)
O16 0.0203(17) 0.0165(19) 0.0173(17) -0.0011(14) 0.0030(13) -0.0048(14)
O17 0.0254(17) 0.0133(19) 0.0122(16) 0.0007(13) 0.0008(13) 0.0010(13)
N4 0.019(2) 0.015(2) 0.018(2) -0.0027(16) 0.0014(16) -0.0005(16)
N5 0.020(2) 0.014(2) 0.024(2) -0.0006(17) 0.0010(16) -0.0001(17)
N6 0.024(2) 0.021(2) 0.014(2) -0.0004(17) 0.0012(16) 0.0027(18)
C11 0.017(2) 0.009(3) 0.026(3) -0.001(2) 0.005(2) -0.0016(19)
C12 0.029(3) 0.032(3) 0.028(3) 0.001(2) 0.011(2) 0.013(2)
C13 0.029(3) 0.069(5) 0.040(3) -0.009(3) 0.015(3) 0.007(3)
C14 0.049(4) 0.053(5) 0.072(5) -0.032(4) 0.015(3) 0.002(3)
C15 0.065(4) 0.072(5) 0.032(3) 0.009(3) 0.028(3) 0.031(4)
C16 0.016(2) 0.018(3) 0.021(3) -0.002(2) 0.0088(19) -0.003(2)
C17 0.020(3) 0.019(3) 0.032(3) -0.002(2) 0.001(2) -0.004(2)
C18 0.036(3) 0.033(4) 0.056(4) -0.011(3) -0.009(3) -0.005(3)
C19 0.037(3) 0.069(5) 0.055(4) -0.001(4) 0.013(3) -0.032(3)
C20 0.026(3) 0.038(4) 0.072(4) -0.003(3) -0.021(3) -0.002(3)
C21 0.018(2) 0.025(3) 0.015(2) 0.001(2) 0.0026(18) -0.002(2)
C22 0.018(2) 0.028(3) 0.040(3) 0.003(2) -0.005(2) 0.003(2)
C26 0.023(3) 0.017(3) 0.019(3) 0.007(2) 0.004(2) 0.008(2)
C27 0.041(3) 0.036(3) 0.028(3) 0.011(2) 0.022(2) 0.004(2)
C31 0.022(3) 0.009(3) 0.023(3) -0.001(2) 0.005(2) 0.0017(19)
C32 0.023(3) 0.028(3) 0.028(3) 0.003(2) 0.008(2) 0.007(2)
C33 0.035(3) 0.053(4) 0.034(3) 0.005(3) 0.016(2) 0.019(3)
C34 0.048(4) 0.042(4) 0.044(4) 0.015(3) 0.015(3) 0.028(3)
C35 0.019(3) 0.055(4) 0.059(4) -0.004(3) 0.010(3) 0.003(3)
C36 0.017(2) 0.016(3) 0.020(3) 0.003(2) -0.0016(19) 0.006(2)
C37 0.026(3) 0.024(3) 0.027(3) 0.001(2) 0.003(2) -0.010(2)
C38 0.058(4) 0.019(3) 0.045(4) 0.004(3) 0.003(3) -0.013(3)
C39 0.068(4) 0.043(4) 0.033(3) 0.000(3) 0.013(3) -0.035(3)
C40 0.024(3) 0.051(4) 0.068(4) 0.015(3) 0.000(3) -0.011(3)
C41 0.027(3) 0.016(3) 0.019(3) -0.004(2) 0.004(2) -0.003(2)
C42 0.030(3) 0.020(3) 0.017(3) 0.001(2) 0.007(2) -0.001(2)
C43 0.040(3) 0.017(3) 0.017(3) 0.000(2) 0.001(2) 0.005(2)
C44 0.025(3) 0.022(3) 0.023(3) -0.002(2) -0.003(2) 0.006(2)
C45 0.022(3) 0.022(3) 0.021(3) 0.002(2) 0.002(2) 0.004(2)
C46 0.023(3) 0.020(3) 0.027(3) -0.004(2) -0.001(2) -0.003(2)
C47 0.031(3) 0.014(3) 0.030(3) 0.005(2) -0.002(2) -0.002(2)
C48 0.038(3) 0.012(3) 0.038(3) 0.000(2) -0.004(2) 0.005(2)
C49 0.028(3) 0.026(3) 0.043(3) 0.003(3) 0.007(2) 0.012(2)
C50 0.024(3) 0.028(3) 0.029(3) 0.005(2) 0.008(2) 0.004(2)
C51 0.038(3) 0.024(3) 0.021(3) 0.001(2) -0.003(2) 0.007(2)
C52 0.040(3) 0.029(3) 0.024(3) 0.000(2) -0.004(2) 0.007(3)
C53 0.034(3) 0.031(3) 0.020(3) -0.011(2) 0.004(2) -0.004(2)
C54 0.040(3) 0.022(3) 0.030(3) -0.002(2) 0.006(2) 0.006(2)
C55 0.031(3) 0.018(3) 0.022(3) -0.002(2) 0.002(2) 0.003(2)
C23 0.033(10) 0.041(6) 0.066(13) -0.001(7) -0.017(10) 0.002(5)
C24 0.026(7) 0.057(10) 0.062(7) 0.000(6) 0.009(6) 0.000(7)
C25 0.023(7) 0.046(7) 0.065(9) 0.017(6) -0.005(6) 0.007(6)
C28 0.087(9) 0.128(13) 0.035(5) 0.010(6) 0.024(5) -0.036(8)
C29 0.044(6) 0.077(8) 0.088(9) 0.037(7) 0.041(5) 0.015(5)
C30 0.082(9) 0.049(6) 0.072(8) 0.012(5) 0.054(7) -0.009(5)
C23A 0.016(7) 0.037(6) 0.047(10) 0.003(6) -0.007(8) -0.005(5)
C24A 0.022(6) 0.062(9) 0.068(9) -0.021(7) -0.008(6) 0.007(6)
C25A 0.028(7) 0.055(9) 0.042(6) 0.014(5) -0.015(5) 0.002(6)
C28A 0.103(10) 0.053(9) 0.040(8) 0.019(7) 0.039(7) 0.016(8)
C29A 0.122(14) 0.044(7) 0.059(9) 0.005(6) 0.064(9) 0.010(7)
C30A 0.063(8) 0.130(15) 0.071(10) -0.004(10) 0.040(7) -0.030(9)
Gd1 0.01650(12) 0.01381(13) 0.01540(12) -0.00009(10) 0.00377(8) 0.00077(10)
Gd2 0.01233(11) 0.01659(13) 0.01749(12) 0.00027(10) 0.00348(8) 0.00009(10)
P1 0.0147(6) 0.0175(7) 0.0142(6) -0.0030(5) 0.0023(5) -0.0016(5)
O1 0.0247(18) 0.018(2) 0.0254(18) -0.0022(14) 0.0082(14) 0.0082(14)
O1N 0.0292(19) 0.032(2) 0.0228(19) -0.0014(16) 0.0028(15) 0.0101(16)
O2 0.0248(18) 0.024(2) 0.0215(18) 0.0076(15) 0.0081(14) 0.0103(15)
O2N 0.046(2) 0.061(3) 0.023(2) 0.0003(19) -0.0135(18) 0.017(2)
O3 0.037(2) 0.029(2) 0.054(3) 0.0158(19) -0.0088(18) -0.0077(18)
O3N 0.0279(19) 0.025(2) 0.0204(18) -0.0037(15) 0.0009(14) 0.0065(16)
O4 0.033(2) 0.042(3) 0.0229(19) -0.0083(17) 0.0042(16) 0.0156(18)
O4N 0.0236(18) 0.021(2) 0.0274(19) 0.0047(15) 0.0051(14) -0.0028(15)
O5N 0.043(2) 0.037(3) 0.043(2) 0.0039(19) 0.0108(18) -0.024(2)
O6N 0.032(2) 0.033(2) 0.0206(18) 0.0050(16) 0.0035(15) -0.0080(16)
O7N 0.027(2) 0.041(3) 0.026(2) 0.0002(17) 0.0049(15) 0.0091(17)
O8N 0.0172(17) 0.032(2) 0.0244(19) 0.0036(15) 0.0059(14) 0.0024(15)
O9N 0.026(2) 0.056(3) 0.047(2) 0.020(2) -0.0069(17) 0.0141(19)
O100 0.0151(16) 0.0170(19) 0.0139(16) -0.0002(13) 0.0039(12) 0.0002(13)
O109 0.0139(17) 0.022(2) 0.040(2) 0.0048(16) 0.0056(15) 0.0026(14)
O115 0.0165(16) 0.0194(19) 0.0170(17) -0.0002(13) 0.0049(13) 0.0008(13)
O129 0.0160(16) 0.022(2) 0.0189(17) -0.0054(14) 0.0034(13) -0.0009(14)
N1 0.028(2) 0.028(3) 0.020(2) 0.0014(19) 0.0006(19) 0.001(2)
N2 0.032(3) 0.017(2) 0.026(2) -0.0019(19) 0.0081(19) -0.0005(19)
N3 0.019(2) 0.026(3) 0.035(3) 0.004(2) -0.0003(19) 0.0011(19)
C1 0.021(3) 0.015(3) 0.023(3) 0.000(2) 0.003(2) -0.001(2)
C1P 0.022(3) 0.020(3) 0.019(2) -0.007(2) 0.0007(19) -0.003(2)
C2 0.030(3) 0.022(3) 0.021(3) 0.001(2) 0.012(2) 0.004(2)
C2P 0.041(3) 0.043(4) 0.025(3) -0.014(3) 0.010(2) -0.010(3)
C3 0.079(4) 0.040(4) 0.026(3) 0.015(3) 0.025(3) 0.012(3)
C3P 0.027(3) 0.052(4) 0.036(3) -0.025(3) -0.015(2) 0.001(3)
C4 0.097(6) 0.114(7) 0.034(4) -0.041(4) 0.034(4) -0.059(5)
C4P 0.064(4) 0.020(3) 0.031(3) -0.007(2) -0.006(3) -0.008(3)
C5 0.094(5) 0.090(6) 0.044(4) 0.036(4) 0.050(4) 0.062(5)
C6 0.025(3) 0.017(3) 0.016(2) 0.001(2) -0.002(2) -0.002(2)
C7 0.039(3) 0.023(3) 0.052(3) -0.011(3) -0.001(2) 0.009(2)
C8 0.047(4) 0.030(4) 0.053(6) -0.004(5) 0.002(3) 0.014(3)
C9 0.114(9) 0.089(9) 0.061(5) -0.019(5) 0.000(5) 0.054(7)
C10 0.060(5) 0.033(6) 0.153(11) 0.008(6) -0.009(5) -0.004(4)
C8A 0.047(4) 0.030(4) 0.053(6) -0.004(5) 0.002(3) 0.014(3)
C9A 0.052(11) 0.029(13) 0.053(9) -0.009(9) 0.004(8) -0.001(9)
C10A 0.076(13) 0.027(14) 0.069(9) -0.007(9) 0.022(9) 0.014(11)
N7 0.114(7) 0.198(13) 0.112(8) -0.040(8) -0.037(6) 0.047(7)
C56 0.039(5) 0.108(10) 0.131(10) -0.067(8) 0.005(6) -0.002(6)
C57 0.084(7) 0.099(9) 0.159(10) -0.051(8) 0.064(7) -0.045(6)

loop_
_atom_type_symbol
_atom_type_description
_atom_type_scat_dispersion_real
_atom_type_scat_dispersion_imag
_atom_type_scat_source
C C 0.0033 0.0016 'International Tables Vol C Tables 4.2.6.8 and 6.1.1.4'
H H 0.0000 0.0000 'International Tables Vol C Tables 4.2.6.8 and 6.1.1.4'
Co Co 0.3494 0.9721 'International Tables Vol C Tables 4.2.6.8 and 6.1.1.4'
Gd Gd -0.1653 3.9035 'International Tables Vol C Tables 4.2.6.8 and 6.1.1.4'
N N 0.0061 0.0033 'International Tables Vol C Tables 4.2.6.8 and 6.1.1.4'
O O 0.0106 0.0060 'International Tables Vol C Tables 4.2.6.8 and 6.1.1.4'
P P 0.1023 0.0942 'International Tables Vol C Tables 4.2.6.8 and 6.1.1.4'

loop_
_geom_angle_atom_site_label_1
_geom_angle_atom_site_label_2
_geom_angle_atom_site_label_3
_geom_angle
_geom_angle_site_symmetry_1
_geom_angle_site_symmetry_3
O6 Co1 O11 169.35(14) . .
O6 Co1 N5 86.12(14) . .
O8 Co1 O6 92.41(13) . .
O8 Co1 O9 174.36(14) . .
O8 Co1 O11 86.50(13) . .
O8 Co1 N5 87.25(15) . .
O9 Co1 O6 85.95(13) . .
O9 Co1 O11 94.11(13) . .
O9 Co1 N5 87.26(15) . .
O11 Co1 N5 83.25(14) . .
O17 Co1 O6 94.58(13) . .
O17 Co1 O8 93.90(13) . .
O17 Co1 O9 91.61(14) . .
O17 Co1 O11 96.06(13) . .
O17 Co1 N5 178.63(14) . .
O10 Co2 O15 168.78(14) . .
O10 Co2 N6 84.07(15) . .
O12 Co2 O10 93.61(14) . .
O12 Co2 O13 174.22(14) . .
O12 Co2 O15 86.50(14) . .
O12 Co2 N6 86.97(14) . .
O13 Co2 O10 86.54(13) . .
O13 Co2 O15 92.23(13) . .
O13 Co2 N6 87.29(14) . .
O15 Co2 N6 84.73(14) . .
O17 Co2 O10 94.09(13) . .
O17 Co2 O12 93.76(13) . .
O17 Co2 O13 91.99(13) . .
O17 Co2 O15 97.09(13) . .
O17 Co2 N6 178.07(15) . .
O5 Co10 O7 90.59(13) . .
O5 Co10 O14 87.50(13) . .
O5 Co10 N4 88.81(14) . .
O7 Co10 O14 168.92(12) . .
O7 Co10 N4 85.28(14) . .
O14 Co10 N4 83.77(14) . .
O16 Co10 O5 173.85(13) . .
O16 Co10 O7 86.82(13) . .
O16 Co10 O14 93.96(13) . .
O16 Co10 N4 85.41(14) . .
O17 Co10 O5 92.76(13) . .
O17 Co10 O7 97.56(13) . .
O17 Co10 O14 93.44(13) . .
O17 Co10 O16 93.12(13) . .
O17 Co10 N4 176.74(15) . .
C16 O5 Co10 125.6(3) . .
C16 O6 Co1 131.2(3) . .
C11 O7 Co10 130.7(3) . .
C11 O8 Co1 125.3(3) . .
C26 O9 Co1 125.2(3) . .
C26 O10 Co2 129.8(3) . .
C21 O11 Co1 130.2(3) . .
C21 O12 Co2 125.1(3) . .
C31 O13 Co2 124.7(3) . .
C31 O14 Co10 131.5(3) . .
C36 O15 Co2 128.4(3) . .
C36 O16 Co10 126.5(3) . .
Co1 O17 Co2 119.78(15) . .
Co10 O17 Co1 120.21(16) . .
Co10 O17 Co2 119.73(16) . .
C41 N4 Co10 120.6(3) . .
C45 N4 Co10 121.4(3) . .
C45 N4 C41 117.6(4) . .
C46 N5 Co1 122.4(3) . .
C46 N5 C50 117.1(4) . .
C50 N5 Co1 120.1(3) . .
C51 N6 Co2 120.4(3) . .
C55 N6 Co2 122.3(3) . .
C55 N6 C51 117.3(4) . .
O7 C11 O8 127.0(4) . .
O7 C11 C12 117.1(4) . .
O8 C11 C12 115.8(4) . .
C11 C12 C14 105.6(4) . .
C13 C12 C11 111.0(4) . .
C13 C12 C14 108.4(5) . .
C15 C12 C11 111.9(4) . .
C15 C12 C13 111.9(5) . .
C15 C12 C14 107.8(5) . .
O5 C16 O6 127.2(4) . .
O5 C16 C17 117.2(4) . .
O6 C16 C17 115.6(4) . .
C18 C17 C16 108.3(4) . .
C18 C17 C19 110.0(5) . .
C18 C17 C20 110.4(4) . .
C19 C17 C16 107.2(4) . .
C20 C17 C16 110.8(4) . .
C20 C17 C19 110.0(5) . .
O11 C21 C22 115.8(4) . .
O12 C21 O11 127.2(4) . .
O12 C21 C22 117.0(4) . .
C21 C22 C24 102.1(7) . .
C21 C22 C25A 103.9(6) . .
C23 C22 C21 112.3(13) . .
C23 C22 C24 109.4(11) . .
C25 C22 C21 110.8(7) . .
C25 C22 C23 113.4(11) . .
C25 C22 C24 108.2(8) . .
C23A C22 C21 111.2(11) . .
C23A C22 C25A 107.3(9) . .
C24A C22 C21 113.1(7) . .
C24A C22 C23A 111.3(12) . .
C24A C22 C25A 109.6(9) . .
O9 C26 C27 117.0(5) . .
O10 C26 O9 126.5(4) . .
O10 C26 C27 116.4(4) . .
C26 C27 C29 105.6(5) . .
C28 C27 C26 111.7(6) . .
C28 C27 C29 111.3(9) . .
C28 C27 C30 110.2(9) . .
C30 C27 C26 112.5(6) . .
C30 C27 C29 105.2(8) . .
C28A C27 C26 105.3(7) . .
C29A C27 C26 109.4(7) . .
C29A C27 C28A 107.8(10) . .
C30A C27 C26 108.3(8) . .
C30A C27 C28A 106.6(13) . .
C30A C27 C29A 118.6(12) . .
O13 C31 C32 117.8(4) . .
O14 C31 O13 126.1(4) . .
O14 C31 C32 116.1(4) . .
C31 C32 C33 111.5(4) . .
C31 C32 C34 110.2(4) . .
C31 C32 C35 106.0(4) . .
C33 C32 C34 110.0(5) . .
C33 C32 C35 109.7(4) . .
C34 C32 C35 109.4(4) . .
O15 C36 C37 116.3(4) . .
O16 C36 O15 126.1(4) . .
O16 C36 C37 117.6(4) . .
C36 C37 C40 105.3(4) . .
C38 C37 C36 109.3(4) . .
C38 C37 C39 110.5(5) . .
C38 C37 C40 109.9(4) . .
C39 C37 C36 110.7(4) . .
C39 C37 C40 111.0(5) . .
N4 C41 C42 122.3(4) . .
C41 C42 C43 119.5(5) . .
C42 C43 C44 119.0(4) . .
C43 C44 C45 118.7(4) . .
N4 C45 C44 122.8(4) . .
N5 C46 C47 123.3(5) . .
C48 C47 C46 119.1(5) . .
C47 C48 C49 118.4(5) . .
C50 C49 C48 119.5(5) . .
N5 C50 C49 122.6(5) . .
N6 C51 C52 122.7(5) . .
C53 C52 C51 119.6(5) . .
C52 C53 C54 118.6(5) . .
C55 C54 C53 118.7(5) . .
N6 C55 C54 123.1(5) . .
O1 Gd1 Gd2 44.84(8) . .
O1 Gd1 O1N 131.21(11) . .
O1 Gd1 O3N 79.72(10) . .
O1 Gd1 O4N 78.46(11) . .
O1 Gd1 O6N 88.13(12) . .
O1 Gd1 O100 76.42(10) . .
O1 Gd1 O115 97.78(11) . 3_676
O1 Gd1 N1 105.48(11) . .
O1 Gd1 N2 82.14(11) . .
O1N Gd1 Gd2 158.65(8) . .
O1N Gd1 O3N 51.88(11) . .
O1N Gd1 O4N 119.22(11) . .
O1N Gd1 O6N 74.86(11) . .
O1N Gd1 N1 25.81(11) . .
O1N Gd1 N2 97.62(12) . .
O3N Gd1 Gd2 115.84(8) . .
O3N Gd1 O4N 121.91(11) . .
O3N Gd1 O6N 74.73(11) . .
O3N Gd1 N1 26.15(11) . .
O3N Gd1 N2 98.50(11) . .
O4 Gd1 Gd2 117.64(8) 3_676 .
O4 Gd1 O1 155.25(11) 3_676 .
O4 Gd1 O1N 71.98(11) 3_676 .
O4 Gd1 O3N 123.84(11) 3_676 .
O4 Gd1 O4N 81.75(12) 3_676 .
O4 Gd1 O6N 91.10(13) 3_676 .
O4 Gd1 O100 83.24(11) 3_676 .
O4 Gd1 O115 93.08(12) 3_676 3_676
O4 Gd1 N1 97.70(12) 3_676 .
O4 Gd1 N2 86.41(13) 3_676 .
O4N Gd1 Gd2 81.87(7) . .
O4N Gd1 N1 122.96(11) . .
O4N Gd1 N2 25.53(10) . .
O6N Gd1 Gd2 121.65(8) . .
O6N Gd1 O4N 51.47(10) . .
O6N Gd1 N1 71.59(11) . .
O6N Gd1 N2 25.95(10) . .
O100 Gd1 Gd2 34.67(7) . .
O100 Gd1 O1N 150.44(10) . .
O100 Gd1 O3N 149.61(11) . .
O100 Gd1 O4N 71.15(10) . .
O100 Gd1 O6N 122.52(10) . .
O100 Gd1 N1 165.88(11) . .
O100 Gd1 N2 96.61(11) . .
O115 Gd1 Gd2 77.05(7) 3_676 .
O115 Gd1 O1N 83.62(11) 3_676 .
O115 Gd1 O3N 83.02(10) 3_676 .
O115 Gd1 O4N 152.91(10) 3_676 .
O115 Gd1 O6N 155.61(10) 3_676 .
O115 Gd1 O100 81.85(10) 3_676 .
O115 Gd1 N1 84.03(11) 3_676 .
O115 Gd1 N2 178.43(10) 3_676 .
N1 Gd1 Gd2 140.33(9) . .
N1 Gd1 N2 97.51(12) . .
N2 Gd1 Gd2 101.86(8) . .
O1 Gd2 P1 94.21(6) . .
O1 Gd2 N3 135.15(10) . .
O1 Gd2 C1 25.15(10) . .
O2 Gd2 P1 143.02(8) . .
O2 Gd2 O1 48.83(9) . .
O2 Gd2 O7N 123.85(10) . .
O2 Gd2 O8N 73.11(10) . .
O2 Gd2 O100 114.71(10) . .
O2 Gd2 O109 82.42(11) . .
O2 Gd2 O115 163.12(10) . .
O2 Gd2 N3 98.67(11) . .
O2 Gd2 C1 23.68(11) . .
O3 Gd2 P1 116.18(10) . .
O3 Gd2 O1 130.54(11) . .
O3 Gd2 O2 92.99(13) . .
O3 Gd2 O7N 72.03(12) . .
O3 Gd2 O8N 75.38(12) . .
O3 Gd2 O100 141.73(12) . .
O3 Gd2 O109 145.86(11) . .
O3 Gd2 O115 87.43(12) . .
O3 Gd2 N3 69.79(12) . .
O3 Gd2 C1 112.23(14) . .
O7N Gd2 P1 88.29(8) . .
O7N Gd2 O1 151.27(10) . .
O7N Gd2 O115 72.27(10) . .
O7N Gd2 N3 25.17(10) . .
O7N Gd2 C1 141.31(12) . .
O8N Gd2 P1 133.65(8) . .
O8N Gd2 O1 111.76(9) . .
O8N Gd2 O7N 50.84(10) . .
O8N Gd2 O115 123.09(10) . .
O8N Gd2 N3 25.83(10) . .
O8N Gd2 C1 91.81(11) . .
O100 Gd2 P1 29.17(7) . .
O100 Gd2 O1 66.29(9) . .
O100 Gd2 O7N 108.53(10) . .
O100 Gd2 O8N 135.99(10) . .
O100 Gd2 O109 67.73(10) . .
O100 Gd2 O115 58.36(9) . .
O100 Gd2 N3 126.56(11) . .
O100 Gd2 C1 91.21(11) . .
O109 Gd2 P1 84.62(8) . .
O109 Gd2 O1 69.25(10) . .
O109 Gd2 O7N 82.54(11) . .
O109 Gd2 O8N 70.90(11) . .
O109 Gd2 O115 106.44(10) . .
O109 Gd2 N3 77.46(11) . .
O109 Gd2 C1 74.52(11) . .
O115 Gd2 P1 29.45(7) . .
O115 Gd2 O1 120.10(9) . .
O115 Gd2 N3 97.30(11) . .
O115 Gd2 C1 143.97(11) . .
O129 Gd2 P1 82.39(8) 3_676 .
O129 Gd2 O1 67.59(10) 3_676 .
O129 Gd2 O2 81.91(10) 3_676 .
O129 Gd2 O3 78.33(12) 3_676 .
O129 Gd2 O7N 140.92(11) 3_676 .
O129 Gd2 O8N 142.35(11) 3_676 .
O129 Gd2 O100 80.02(10) 3_676 .
O129 Gd2 O109 133.63(11) 3_676 .
O129 Gd2 O115 81.65(10) 3_676 .
O129 Gd2 N3 148.12(12) 3_676 .
O129 Gd2 C1 73.78(11) 3_676 .
N3 Gd2 P1 112.04(9) . .
N3 Gd2 C1 117.47(12) . .
C1 Gd2 P1 119.36(9) . .
O100 P1 Gd2 50.01(12) . .
O100 P1 C1P 109.47(19) . .
O115 P1 Gd2 54.28(11) . .
O115 P1 O100 103.68(17) . .
O115 P1 C1P 109.6(2) . .
O129 P1 Gd2 135.13(12) . .
O129 P1 O100 112.85(16) . .
O129 P1 O115 112.42(18) . .
O129 P1 C1P 108.69(19) . .
C1P P1 Gd2 116.13(15) . .
Gd1 O1 Gd2 100.01(10) . .
C1 O1 Gd1 170.3(3) . .
C1 O1 Gd2 83.3(3) . .
N1 O1N Gd1 96.1(3) . .
C1 O2 Gd2 107.1(3) . .
C6 O3 Gd2 136.9(3) . .
N1 O3N Gd1 95.4(2) . .
C6 O4 Gd1 139.8(3) . 3_676
N2 O4N Gd1 96.1(2) . .
N2 O6N Gd1 96.3(3) . .
N3 O7N Gd2 95.2(3) . .
N3 O8N Gd2 96.5(2) . .
Gd1 O100 Gd2 111.58(11) . .
P1 O100 Gd1 131.96(16) . .
P1 O100 Gd2 100.82(15) . .
Gd1 O115 Gd2 118.32(12) 3_676 .
P1 O115 Gd1 124.85(16) . 3_676
P1 O115 Gd2 96.27(14) . .
P1 O129 Gd2 142.48(18) . 3_676
O1N N1 Gd1 58.1(2) . .
O1N N1 O3N 116.4(4) . .
O2N N1 Gd1 174.2(3) . .
O2N N1 O1N 121.9(4) . .
O2N N1 O3N 121.7(4) . .
O3N N1 Gd1 58.5(2) . .
O4N N2 Gd1 58.3(2) . .
O4N N2 O6N 116.1(4) . .
O5N N2 Gd1 178.8(3) . .
O5N N2 O4N 122.8(4) . .
O5N N2 O6N 121.1(4) . .
O6N N2 Gd1 57.8(2) . .
O7N N3 Gd2 59.6(2) . .
O7N N3 O8N 116.8(4) . .
O8N N3 Gd2 57.7(2) . .
O9N N3 Gd2 172.2(4) . .
O9N N3 O7N 123.0(4) . .
O9N N3 O8N 120.2(4) . .
O1 C1 Gd2 71.6(2) . .
O1 C1 C2 119.5(4) . .
O2 C1 Gd2 49.2(2) . .
O2 C1 O1 120.8(4) . .
O2 C1 C2 119.7(4) . .
C2 C1 Gd2 168.8(3) . .
C2P C1P P1 108.0(3) . .
C3P C1P P1 110.2(3) . .
C3P C1P C2P 110.0(4) . .
C4P C1P P1 108.6(3) . .
C4P C1P C2P 109.4(4) . .
C4P C1P C3P 110.6(4) . .
C3 C2 C1 110.6(4) . .
C4 C2 C1 107.3(4) . .
C4 C2 C3 108.8(5) . .
C4 C2 C5 110.0(6) . .
C5 C2 C1 110.1(4) . .
C5 C2 C3 110.0(5) . .
O3 C6 C7 116.1(5) . .
O4 C6 O3 124.5(5) . .
O4 C6 C7 119.4(5) . .
C6 C7 C9 103.7(6) . .
C6 C7 C8A 119.2(15) . .
C6 C7 C10A 96.9(10) . .
C8 C7 C6 110.5(5) . .
C8 C7 C9 107.7(6) . .
C10 C7 C6 113.0(6) . .
C10 C7 C8 115.1(7) . .
C10 C7 C9 106.0(7) . .
C8A C7 C10A 102.5(11) . .
C9A C7 C6 119.4(11) . .
C9A C7 C8A 110.9(12) . .
C9A C7 C10A 103.8(11) . .
N7 C56 C57 179.6(13) . .

loop_
_geom_bond_atom_site_label_1
_geom_bond_atom_site_label_2
_geom_bond_distance
_geom_bond_site_symmetry_2
Co1 O6 1.902(3) .
Co1 O8 1.890(3) .
Co1 O9 1.892(3) .
Co1 O11 1.904(3) .
Co1 O17 1.845(3) .
Co1 N5 2.021(4) .
Co2 O10 1.899(3) .
Co2 O12 1.891(3) .
Co2 O13 1.892(3) .
Co2 O15 1.902(3) .
Co2 O17 1.858(3) .
Co2 N6 1.998(4) .
Co10 O5 1.888(3) .
Co10 O7 1.893(3) .
Co10 O14 1.906(3) .
Co10 O16 1.883(3) .
Co10 O17 1.842(3) .
Co10 N4 2.000(4) .
O5 C16 1.259(5) .
O6 C16 1.265(5) .
O7 C11 1.249(5) .
O8 C11 1.269(5) .
O9 C26 1.259(5) .
O10 C26 1.255(6) .
O11 C21 1.266(5) .
O12 C21 1.253(6) .
O13 C31 1.268(5) .
O14 C31 1.257(5) .
O15 C36 1.269(5) .
O16 C36 1.253(5) .
N4 C41 1.346(6) .
N4 C45 1.345(5) .
N5 C46 1.338(6) .
N5 C50 1.343(6) .
N6 C51 1.344(5) .
N6 C55 1.338(6) .
C11 C12 1.528(6) .
C12 C13 1.514(7) .
C12 C14 1.549(8) .
C12 C15 1.500(7) .
C16 C17 1.536(6) .
C17 C18 1.519(7) .
C17 C19 1.526(7) .
C17 C20 1.521(7) .
C21 C22 1.539(6) .
C22 C23 1.51(2) .
C22 C24 1.606(15) .
C22 C25 1.502(14) .
C22 C23A 1.531(19) .
C22 C24A 1.477(14) .
C22 C25A 1.584(14) .
C26 C27 1.532(6) .
C27 C28 1.469(12) .
C27 C29 1.536(11) .
C27 C30 1.531(13) .
C27 C28A 1.525(16) .
C27 C29A 1.524(17) .
C27 C30A 1.513(19) .
C31 C32 1.520(6) .
C32 C33 1.520(7) .
C32 C34 1.527(7) .
C32 C35 1.542(7) .
C36 C37 1.528(6) .
C37 C38 1.518(7) .
C37 C39 1.526(7) .
C37 C40 1.532(7) .
C41 C42 1.370(6) .
C42 C43 1.373(6) .
C43 C44 1.375(7) .
C44 C45 1.378(6) .
C46 C47 1.375(6) .
C47 C48 1.372(7) .
C48 C49 1.376(7) .
C49 C50 1.375(7) .
C51 C52 1.373(7) .
C52 C53 1.358(7) .
C53 C54 1.391(6) .
C54 C55 1.369(6) .
Gd1 Gd2 3.9794(3) .
Gd1 O1 2.327(3) .
Gd1 O1N 2.469(3) .
Gd1 O3N 2.475(3) .
Gd1 O4 2.265(3) 3_676
Gd1 O4N 2.491(3) .
Gd1 O6N 2.477(3) .
Gd1 O100 2.377(3) .
Gd1 O115 2.348(3) 3_676
Gd1 N1 2.891(4) .
Gd1 N2 2.910(4) .
Gd2 P1 3.1212(12) .
Gd2 O1 2.849(3) .
Gd2 O2 2.363(3) .
Gd2 O3 2.319(4) .
Gd2 O7N 2.537(3) .
Gd2 O8N 2.492(3) .
Gd2 O100 2.435(3) .
Gd2 O109 2.450(3) .
Gd2 O115 2.549(3) .
Gd2 O129 2.272(3) 3_676
Gd2 N3 2.929(4) .
Gd2 C1 2.983(5) .
P1 O100 1.549(3) .
P1 O115 1.544(3) .
P1 O129 1.500(3) .
P1 C1P 1.819(4) .
O1 C1 1.277(5) .
O1N N1 1.265(5) .
O2 C1 1.253(5) .
O2N N1 1.225(5) .
O3 C6 1.260(6) .
O3N N1 1.279(5) .
O4 Gd1 2.265(3) 3_676
O4 C6 1.238(5) .
O4N N2 1.262(5) .
O5N N2 1.217(5) .
O6N N2 1.281(5) .
O7N N3 1.251(5) .
O8N N3 1.284(5) .
O9N N3 1.221(5) .
O115 Gd1 2.348(3) 3_676
O129 Gd2 2.272(3) 3_676
C1 C2 1.528(6) .
C1P C2P 1.527(6) .
C1P C3P 1.525(6) .
C1P C4P 1.523(7) .
C2 C3 1.514(7) .
C2 C4 1.509(7) .
C2 C5 1.512(7) .
C6 C7 1.507(7) .
C7 C8 1.492(9) .
C7 C9 1.573(10) .
C7 C10 1.470(10) .
C7 C8A 1.53(2) .
C7 C9A 1.489(18) .
C7 C10A 1.627(19) .
N7 C56 1.137(14) .
C56 C57 1.442(13) .

loop_
_geom_torsion_atom_site_label_1
_geom_torsion_atom_site_label_2
_geom_torsion_atom_site_label_3
_geom_torsion_atom_site_label_4
_geom_torsion
_geom_torsion_site_symmetry_1
_geom_torsion_site_symmetry_4
Co1 O6 C16 O5 -19.6(7) . .
Co1 O6 C16 C17 160.8(3) . .
Co1 O8 C11 O7 -19.1(7) . .
Co1 O8 C11 C12 156.6(3) . .
Co1 O9 C26 O10 -4.4(7) . .
Co1 O9 C26 C27 174.7(3) . .
Co1 O11 C21 O12 -25.5(7) . .
Co1 O11 C21 C22 155.3(3) . .
Co1 N5 C46 C47 172.1(3) . .
Co1 N5 C50 C49 -173.4(4) . .
Co2 O10 C26 O9 -33.1(7) . .
Co2 O10 C26 C27 147.8(3) . .
Co2 O12 C21 O11 -10.5(7) . .
Co2 O12 C21 C22 168.7(3) . .
Co2 O13 C31 O14 -6.1(7) . .
Co2 O13 C31 C32 175.1(3) . .
Co2 O15 C36 O16 -28.6(6) . .
Co2 O15 C36 C37 152.0(3) . .
Co2 N6 C51 C52 177.9(4) . .
Co2 N6 C55 C54 -175.9(4) . .
Co10 O5 C16 O6 -11.3(7) . .
Co10 O5 C16 C17 168.2(3) . .
Co10 O7 C11 O8 -16.0(7) . .
Co10 O7 C11 C12 168.4(3) . .
Co10 O14 C31 O13 -29.7(7) . .
Co10 O14 C31 C32 149.1(3) . .
Co10 O16 C36 O15 -11.4(6) . .
Co10 O16 C36 C37 167.9(3) . .
Co10 N4 C41 C42 170.1(4) . .
Co10 N4 C45 C44 -169.5(4) . .
O5 Co10 O7 C11 100.4(4) . .
O5 Co10 O17 Co1 -58.07(19) . .
O5 Co10 O17 Co2 128.04(18) . .
O5 C16 C17 C18 -129.9(5) . .
O5 C16 C17 C19 111.4(5) . .
O5 C16 C17 C20 -8.6(6) . .
O6 Co1 O8 C11 -46.2(4) . .
O6 Co1 O9 C26 139.7(4) . .
O6 Co1 O17 Co2 -145.59(18) . .
O6 Co1 O17 Co10 40.53(19) . .
O6 C16 C17 C18 49.7(5) . .
O6 C16 C17 C19 -69.0(5) . .
O6 C16 C17 C20 171.0(4) . .
O7 Co10 O5 C16 -52.7(4) . .
O7 Co10 O16 C36 145.9(4) . .
O7 Co10 O17 Co1 32.90(19) . .
O7 Co10 O17 Co2 -140.99(17) . .
O7 C11 C12 C13 -144.7(5) . .
O7 C11 C12 C14 98.1(5) . .
O7 C11 C12 C15 -19.0(7) . .
O8 Co1 O17 Co2 121.68(18) . .
O8 Co1 O17 Co10 -52.21(19) . .
O8 C11 C12 C13 39.2(6) . .
O8 C11 C12 C14 -78.1(5) . .
O8 C11 C12 C15 164.9(5) . .
O9 Co1 O17 Co2 -59.52(18) . .
O9 Co1 O17 Co10 126.59(18) . .
O9 C26 C27 C28 -135.3(9) . .
O9 C26 C27 C29 103.5(8) . .
O9 C26 C27 C30 -10.7(9) . .
O9 C26 C27 C28A -74.1(10) . .
O9 C26 C27 C29A 170.3(10) . .
O9 C26 C27 C30A 39.7(12) . .
O10 Co2 O12 C21 -48.3(4) . .
O10 Co2 O13 C31 139.1(4) . .
O10 Co2 O17 Co1 38.80(19) . .
O10 Co2 O17 Co10 -147.29(18) . .
O10 C26 C27 C28 43.9(10) . .
O10 C26 C27 C29 -77.3(8) . .
O10 C26 C27 C30 168.5(7) . .
O10 C26 C27 C28A 105.2(9) . .
O10 C26 C27 C29A -10.4(11) . .
O10 C26 C27 C30A -141.1(12) . .
O11 Co1 O8 C11 144.4(4) . .
O11 Co1 O9 C26 -50.9(4) . .
O11 Co1 O17 Co2 34.79(19) . .
O11 Co1 O17 Co10 -139.10(18) . .
O11 C21 C22 C23 170.7(11) . .
O11 C21 C22 C24 -72.2(9) . .
O11 C21 C22 C25 42.8(11) . .
O11 C21 C22 C23A -168.3(9) . .
O11 C21 C22 C24A -42.1(12) . .
O11 C21 C22 C25A 76.6(9) . .
O12 Co2 O10 C26 107.3(4) . .
O12 Co2 O17 Co1 -55.10(19) . .
O12 Co2 O17 Co10 118.82(18) . .
O12 C21 C22 C23 -8.6(12) . .
O12 C21 C22 C24 108.5(9) . .
O12 C21 C22 C25 -136.5(11) . .
O12 C21 C22 C23A 12.5(10) . .
O12 C21 C22 C24A 138.6(11) . .
O12 C21 C22 C25A -102.7(9) . .
O13 Co2 O10 C26 -78.5(4) . .
O13 Co2 O17 Co1 125.47(18) . .
O13 Co2 O17 Co10 -60.62(18) . .
O13 C31 C32 C33 -14.6(6) . .
O13 C31 C32 C34 -137.0(5) . .
O13 C31 C32 C35 104.7(5) . .
O14 Co10 O5 C16 138.3(4) . .
O14 Co10 O7 C11 -179.6(6) . .
O14 Co10 O16 C36 -45.1(4) . .
O14 Co10 O17 Co1 -145.73(18) . .
O14 Co10 O17 Co2 40.38(19) . .
O14 C31 C32 C33 166.5(4) . .
O14 C31 C32 C34 44.1(6) . .
O14 C31 C32 C35 -74.2(5) . .
O15 Co2 O10 C26 -162.5(6) . .
O15 Co2 O12 C21 142.9(4) . .
O15 Co2 O13 C31 -52.0(4) . .
O15 Co2 O17 Co1 -142.03(17) . .
O15 Co2 O17 Co10 31.88(19) . .
O15 C36 C37 C38 43.3(5) . .
O15 C36 C37 C39 165.2(4) . .
O15 C36 C37 C40 -74.8(5) . .
O16 Co10 O7 C11 -85.1(4) . .
O16 Co10 O17 Co1 120.10(18) . .
O16 Co10 O17 Co2 -53.78(19) . .
O16 C36 C37 C38 -136.1(4) . .
O16 C36 C37 C39 -14.2(6) . .
O16 C36 C37 C40 105.8(5) . .
O17 Co1 O8 C11 48.6(4) . .
O17 Co1 O9 C26 45.2(4) . .
O17 Co2 O10 C26 13.2(4) . .
O17 Co2 O12 C21 46.0(4) . .
O17 Co2 O13 C31 45.1(4) . .
O17 Co10 O5 C16 44.9(4) . .
O17 Co10 O7 C11 7.6(4) . .
O17 Co10 O16 C36 48.5(4) . .
N4 Co10 O5 C16 -137.9(4) . .
N4 Co10 O7 C11 -170.8(4) . .
N4 Co10 O16 C36 -128.6(4) . .
N4 C41 C42 C43 0.1(7) . .
N5 Co1 O8 C11 -132.2(4) . .
N5 Co1 O9 C26 -134.0(4) . .
N5 C46 C47 C48 1.3(7) . .
N6 Co2 O10 C26 -166.2(4) . .
N6 Co2 O12 C21 -132.2(4) . .
N6 Co2 O13 C31 -136.7(4) . .
N6 C51 C52 C53 -2.2(8) . .
C41 N4 C45 C44 3.0(7) . .
C41 C42 C43 C44 1.7(7) . .
C42 C43 C44 C45 -1.2(7) . .
C43 C44 C45 N4 -1.2(7) . .
C45 N4 C41 C42 -2.5(7) . .
C46 N5 C50 C49 0.4(7) . .
C46 C47 C48 C49 0.2(7) . .
C47 C48 C49 C50 -1.3(8) . .
C48 C49 C50 N5 1.0(8) . .
C50 N5 C46 C47 -1.6(7) . .
C51 N6 C55 C54 1.6(7) . .
C51 C52 C53 C54 2.1(8) . .
C52 C53 C54 C55 -0.2(8) . .
C53 C54 C55 N6 -1.7(8) . .
C55 N6 C51 C52 0.4(7) . .
Gd1 O1N N1 O2N 173.2(4) . .
Gd1 O1N N1 O3N -5.7(4) . .
Gd1 O3N N1 O1N 5.7(4) . .
Gd1 O3N N1 O2N -173.2(4) . .
Gd1 O4 C6 O3 33.5(8) 3_676 .
Gd1 O4 C6 C7 -147.8(4) 3_676 .
Gd1 O4N N2 O5N 179.6(4) . .
Gd1 O4N N2 O6N -1.6(4) . .
Gd1 O6N N2 O4N 1.6(4) . .
Gd1 O6N N2 O5N -179.6(4) . .
Gd2 P1 O100 Gd1 -132.5(3) . .
Gd2 P1 O115 Gd1 131.2(2) . 3_676
Gd2 P1 O129 Gd2 -0.4(4) . 3_676
Gd2 P1 C1P C2P 132.5(3) . .
Gd2 P1 C1P C3P 12.3(4) . .
Gd2 P1 C1P C4P -109.0(3) . .
Gd2 O1 C1 O2 -0.8(4) . .
Gd2 O1 C1 C2 -178.4(4) . .
Gd2 O2 C1 O1 1.0(5) . .
Gd2 O2 C1 C2 178.6(3) . .
Gd2 O3 C6 O4 20.0(8) . .
Gd2 O3 C6 C7 -158.8(4) . .
Gd2 O7N N3 O8N -8.4(4) . .
Gd2 O7N N3 O9N 171.4(4) . .
Gd2 O8N N3 O7N 8.5(4) . .
Gd2 O8N N3 O9N -171.2(4) . .
Gd2 C1 C2 C3 155.3(14) . .
Gd2 C1 C2 C4 -86.1(17) . .
Gd2 C1 C2 C5 33.6(18) . .
O1 C1 C2 C3 -32.5(6) . .
O1 C1 C2 C4 86.0(6) . .
O1 C1 C2 C5 -154.3(5) . .
O2 C1 C2 C3 149.9(5) . .
O2 C1 C2 C4 -91.6(6) . .
O2 C1 C2 C5 28.1(7) . .
O3 C6 C7 C8 -51.6(7) . .
O3 C6 C7 C9 63.5(7) . .
O3 C6 C7 C10 177.8(7) . .
O3 C6 C7 C8A -25.9(13) . .
O3 C6 C7 C9A 115.6(13) . .
O3 C6 C7 C10A -134.3(11) . .
O4 C6 C7 C8 129.5(6) . .
O4 C6 C7 C9 -115.3(6) . .
O4 C6 C7 C10 -1.1(8) . .
O4 C6 C7 C8A 155.3(12) . .
O4 C6 C7 C9A -63.2(13) . .
O4 C6 C7 C10A 46.8(11) . .
O100 P1 O115 Gd1 122.99(18) . 3_676
O100 P1 O115 Gd2 -8.17(15) . .
O100 P1 O129 Gd2 -56.0(4) . 3_676
O100 P1 C1P C2P -173.4(3) . .
O100 P1 C1P C3P 66.4(4) . .
O100 P1 C1P C4P -54.8(4) . .
O115 P1 O100 Gd1 -123.8(2) . .
O115 P1 O100 Gd2 8.66(16) . .
O115 P1 O129 Gd2 60.8(3) . 3_676
O115 P1 C1P C2P 73.5(4) . .
O115 P1 C1P C3P -46.7(4) . .
O115 P1 C1P C4P -167.9(3) . .
O129 P1 O100 Gd1 -1.9(3) . .
O129 P1 O100 Gd2 130.56(16) . .
O129 P1 O115 Gd1 0.8(2) . 3_676
O129 P1 O115 Gd2 -130.36(14) . .
O129 P1 C1P C2P -49.7(4) . .
O129 P1 C1P C3P -169.9(4) . .
O129 P1 C1P C4P 68.8(4) . .
C1P P1 O100 Gd1 119.2(2) . .
C1P P1 O100 Gd2 -108.26(19) . .
C1P P1 O115 Gd1 -120.2(2) . 3_676
C1P P1 O115 Gd2 108.64(18) . .
C1P P1 O129 Gd2 -177.7(3) . 3_676
